data_7021071
loop_
_publ_author_name
'Esteves, Catarina V.'
'Lima, Lu\'is M P'
'Mateus, Pedro'
'Delgado, Rita'
'Brand\~ao, Paula'
'F\'elix, V\'itor'

_publ_section_title
;
 Cyclen derivatives with two trans-methylnitrophenolic pendant arms: a
 structural study of their copper(ii) and zinc(ii) complexes.
;
_journal_issue 17
_journal_name_full 'Dalton transactions (Cambridge, England : 2003)'
_journal_page_first 6149
_journal_page_last 6160
_journal_paper_doi 10.1039/c2dt32363j
_journal_volume 42
_journal_year 2013
_chemical_formula_sum 'C44 H63 Cl Cu2 N12 O19'
_chemical_formula_weight 1226.59
_chemical_name_systematic
;
?
;
_space_group_IT_number 9
_symmetry_cell_setting monoclinic
_symmetry_space_group_name_Hall 'C -2yc'
_symmetry_space_group_name_H-M 'C 1 c 1'
_atom_sites_solution_hydrogens geom
_atom_sites_solution_primary direct
_atom_sites_solution_secondary difmap
_audit_creation_method SHELXL-97
_cell_angle_alpha 90.00
_cell_angle_beta 119.4320(10)
_cell_angle_gamma 90.00
_cell_formula_units_Z 4
_cell_length_a 21.9871(7)
_cell_length_b 16.3897(3)
_cell_length_c 16.9181(5)
_cell_measurement_reflns_used 557
_cell_measurement_temperature 150(2)
_cell_measurement_theta_max 27.10
_cell_measurement_theta_min 4.20
_cell_volume 5309.8(3)
_computing_cell_refinement 'Bruker Smart'
_computing_data_collection 'Bruker Smart'
_computing_data_reduction 'Bruker Saint'
_computing_molecular_graphics 'Platon (Speck, 2008)'
_computing_publication_material 'SHELXL-97 (Sheldrick, 1997)'
_computing_structure_refinement 'SHELXL-97 (Sheldrick, 1997)'
_computing_structure_solution 'SHELXS-97 (Sheldrick, 1990)'
_diffrn_ambient_temperature 150(2)
_diffrn_measured_fraction_theta_full 0.977
_diffrn_measured_fraction_theta_max 0.977
_diffrn_measurement_device_type CCD
_diffrn_measurement_method 'omega and phi scans'
_diffrn_radiation_monochromator graphite
_diffrn_radiation_source 'fine-focus sealed tube'
_diffrn_radiation_type MoK\a
_diffrn_radiation_wavelength 0.71073
_diffrn_reflns_av_R_equivalents 0.0500
_diffrn_reflns_av_sigmaI/netI 0.0817
_diffrn_reflns_limit_h_max 31
_diffrn_reflns_limit_h_min -26
_diffrn_reflns_limit_k_max 23
_diffrn_reflns_limit_k_min -22
_diffrn_reflns_limit_l_max 24
_diffrn_reflns_limit_l_min -24
_diffrn_reflns_number 25343
_diffrn_reflns_theta_full 30.53
_diffrn_reflns_theta_max 30.53
_diffrn_reflns_theta_min 1.64
_diffrn_standards_interval_count 0.5
_diffrn_standards_interval_time 60
_exptl_absorpt_coefficient_mu 0.937
_exptl_absorpt_correction_T_max 0.9907
_exptl_absorpt_correction_T_min 0.7536
_exptl_absorpt_correction_type multi-scan
_exptl_crystal_colour blue
_exptl_crystal_density_diffrn 1.534
_exptl_crystal_density_method 'not measured'
_exptl_crystal_description plate
_exptl_crystal_F_000 2552
_exptl_crystal_size_max 0.32
_exptl_crystal_size_mid 0.06
_exptl_crystal_size_min 0.01
_refine_diff_density_max 1.300
_refine_diff_density_min -1.127
_refine_diff_density_rms 0.291
_refine_ls_abs_structure_details 'Flack H D (1983), Acta Cryst. A39, 876-881'
_refine_ls_abs_structure_Flack 0.00(10)
_refine_ls_extinction_coef 0.0062(4)
_refine_ls_extinction_expression Fc^*^=kFc[1+0.001xFc^2^\l^3^/sin(2\q)]^-1/4^
_refine_ls_extinction_method SHELXL
_refine_ls_goodness_of_fit_ref 1.155
_refine_ls_hydrogen_treatment mixed
_refine_ls_matrix_type full
_refine_ls_number_parameters 762
_refine_ls_number_reflns 12168
_refine_ls_number_restraints 31
_refine_ls_restrained_S_all 1.155
_refine_ls_R_factor_all 0.0934
_refine_ls_R_factor_gt 0.0690
_refine_ls_shift/su_max 0.001
_refine_ls_shift/su_mean 0.000
_refine_ls_structure_factor_coef Fsqd
_refine_ls_weighting_details 'w=1/[\s^2^(Fo^2^)+(0.1026P)^2^+0.0000P] where P=(Fo^2^+2Fc^2^)/3'
_refine_ls_weighting_scheme calc
_refine_ls_wR_factor_gt 0.1544
_refine_ls_wR_factor_ref 0.1946
_reflns_number_gt 9816
_reflns_number_total 12168
_reflns_threshold_expression >2sigma(I)
_cod_data_source_file c2dt32363j.txt
_cod_data_source_block cu_do2nph
_cod_depositor_comments
;
The following automatic conversions were performed:

'_symmetry_cell_setting' value 'Monoclinic' changed to 'monoclinic'
according to /home/saulius/struct/CIF-dictionaries/cif_core.dic
dictionary named 'cif_core.dic' version 2.4.2 from 2011-04-26.

Automatic conversion script
Id: cif_fix_values 1891 2012-01-12 08:04:46Z andrius 

The following automatic conversions were performed:

'_refine_ls_weighting_scheme' value 'calc
w=1/[\s^2^(Fo^2^)+(0.1026P)^2^+0.0000P] where P=(Fo^2^+2Fc^2^)/3' was
changed to 'calc'. New tag '_refine_ls_weighting_details' was
created. The value of the new tag was set to
'w=1/[\s^2^(Fo^2^)+(0.1026P)^2^+0.0000P] where P=(Fo^2^+2Fc^2^)/3'.

Automatic conversion script
Id: cif_fix_values 3143 2015-03-26 13:38:13Z robertas 
;
_cod_original_sg_symbol_H-M Cc
_cod_database_code 7021071

loop_
_symmetry_equiv_pos_as_xyz
'x, y, z'
'x, -y, z+1/2'
'x+1/2, y+1/2, z'
'x+1/2, -y+1/2, z+1/2'

loop_
_atom_site_label
_atom_site_type_symbol
_atom_site_fract_x
_atom_site_fract_y
_atom_site_fract_z
_atom_site_U_iso_or_equiv
_atom_site_adp_type
_atom_site_occupancy
_atom_site_calc_flag
_atom_site_refinement_flags
_atom_site_disorder_assembly
_atom_site_disorder_group
CuA Cu 0.09443(4) 0.97630(4) 0.75362(4) 0.01378(17) Uani 1 d . . .
N1A N 0.1625(3) 1.0030(3) 0.8858(4) 0.0212(12) Uani 1 d . . .
C2A C 0.2308(4) 0.9630(4) 0.9099(5) 0.0279(16) Uani 1 d . . .
H2A H 0.2537 0.9440 0.9736 0.033 Uiso 1 calc R . .
H2B H 0.2622 1.0029 0.9039 0.033 Uiso 1 calc R . .
C3A C 0.2182(4) 0.8911(5) 0.8470(5) 0.0308(17) Uani 1 d . . .
H3A H 0.2634 0.8691 0.8568 0.037 Uiso 1 calc R . .
H3B H 0.1934 0.8472 0.8598 0.037 Uiso 1 calc R . .
N4A N 0.1757(3) 0.9192(3) 0.7521(4) 0.0179(11) Uani 1 d . . .
H4A H 0.2009 0.9560 0.7376 0.021 Uiso 1 calc R . .
C5A C 0.1483(4) 0.8523(4) 0.6847(4) 0.0215(13) Uani 1 d . . .
H5A H 0.1808 0.8054 0.7067 0.026 Uiso 1 calc R . .
H5B H 0.1440 0.8711 0.6265 0.026 Uiso 1 calc R . .
C6A C 0.0773(4) 0.8265(4) 0.6704(4) 0.0207(13) Uani 1 d . . .
H6A H 0.0552 0.7880 0.6187 0.025 Uiso 1 calc R . .
H6B H 0.0828 0.7983 0.7253 0.025 Uiso 1 calc R . .
N7A N 0.0317(3) 0.9003(3) 0.6514(3) 0.0138(10) Uani 1 d . . .
C8A C -0.0305(3) 0.8809(4) 0.6619(4) 0.0188(13) Uani 1 d . . .
H8A H -0.0463 0.8244 0.6414 0.023 Uiso 1 calc R . .
H8B H -0.0693 0.9186 0.6241 0.023 Uiso 1 calc R . .
C9A C -0.0104(4) 0.8902(4) 0.7618(5) 0.0266(15) Uani 1 d . . .
H9A H -0.0520 0.8832 0.7693 0.032 Uiso 1 calc R . .
H9B H 0.0247 0.8485 0.7990 0.032 Uiso 1 calc R . .
N10A N 0.0191(3) 0.9734(4) 0.7903(4) 0.0240(13) Uani 1 d . . .
H10A H -0.0148 1.0126 0.7585 0.029 Uiso 1 calc R . .
C11A C 0.0517(5) 0.9876(5) 0.8905(5) 0.0358(19) Uani 1 d . . .
H11A H 0.0280 0.9538 0.9157 0.043 Uiso 1 calc R . .
H11B H 0.0466 1.0457 0.9024 0.043 Uiso 1 calc R . .
C12A C 0.1290(5) 0.9650(5) 0.9360(5) 0.0336(19) Uani 1 d . . .
H12A H 0.1530 0.9844 0.9996 0.040 Uiso 1 calc R . .
H12B H 0.1340 0.9049 0.9365 0.040 Uiso 1 calc R . .
C13A C 0.1694(4) 1.0936(4) 0.9009(5) 0.0259(15) Uani 1 d . . .
H13A H 0.2023 1.1046 0.9658 0.031 Uiso 1 calc R . .
H13B H 0.1234 1.1165 0.8864 0.031 Uiso 1 calc R . .
C14A C 0.1952(3) 1.1358(4) 0.8435(4) 0.0185(12) Uani 1 d . . .
C15A C 0.2559(4) 1.1813(4) 0.8850(4) 0.0183(12) Uani 1 d . . .
H15A H 0.2819 1.1841 0.9494 0.022 Uiso 1 calc R . .
C16A C 0.2791(3) 1.2229(4) 0.8337(4) 0.0191(13) Uani 1 d . . .
C17A C 0.2418(4) 1.2182(4) 0.7390(4) 0.0219(13) Uani 1 d . . .
H17A H 0.2580 1.2468 0.7040 0.026 Uiso 1 calc R . .
C18A C 0.1824(3) 1.1728(4) 0.6967(4) 0.0184(12) Uani 1 d . . .
H18A H 0.1586 1.1688 0.6324 0.022 Uiso 1 calc R . .
C19A C 0.1551(4) 1.1315(4) 0.7459(4) 0.0186(13) Uani 1 d . . .
N20A N 0.3390(3) 1.2758(3) 0.8776(4) 0.0234(12) Uani 1 d . . .
O21A O 0.3560(3) 1.3177(4) 0.8319(4) 0.0371(14) Uani 1 d . . .
O22A O 0.3721(3) 1.2776(3) 0.9622(4) 0.0312(12) Uani 1 d . . .
O23A O 0.0972(2) 1.0917(3) 0.7044(3) 0.0197(9) Uani 1 d . . .
C24A C 0.0098(4) 0.9376(4) 0.5598(4) 0.0161(12) Uani 1 d . . .
H24A H 0.0521 0.9475 0.5546 0.019 Uiso 1 calc R . .
H24B H -0.0120 0.9913 0.5566 0.019 Uiso 1 calc R . .
C25A C -0.0408(4) 0.8866(4) 0.4796(4) 0.0176(12) Uani 1 d . . .
C26A C -0.1121(4) 0.9007(4) 0.4396(4) 0.0193(13) Uani 1 d . . .
H26A H -0.1291 0.9416 0.4636 0.023 Uiso 1 calc R . .
C27A C -0.1587(4) 0.8559(4) 0.3651(5) 0.0220(13) Uani 1 d . . .
C28A C -0.1360(4) 0.7944(4) 0.3280(4) 0.0221(14) Uani 1 d . . .
H28A H -0.1686 0.7629 0.2780 0.027 Uiso 1 calc R . .
C29A C -0.0664(4) 0.7811(4) 0.3650(4) 0.0235(14) Uani 1 d . . .
H29A H -0.0507 0.7398 0.3397 0.028 Uiso 1 calc R . .
C30A C -0.0155(4) 0.8271(4) 0.4411(4) 0.0188(12) Uani 1 d . . .
N31A N -0.2321(3) 0.8740(4) 0.3230(4) 0.0287(14) Uani 1 d . . .
O32A O -0.2526(3) 0.9232(3) 0.3591(4) 0.0414(15) Uani 1 d . . .
O33A O -0.2721(3) 0.8397(4) 0.2510(4) 0.0416(15) Uani 1 d . . .
O34A O 0.0515(3) 0.8178(3) 0.4737(3) 0.0232(10) Uani 1 d . . .
CuB Cu 0.54982(4) 0.99046(4) 0.66010(4) 0.01334(16) Uani 1 d . . .
N1B N 0.4879(3) 1.0283(3) 0.5305(4) 0.0179(11) Uani 1 d . . .
C2B C 0.4215(4) 0.9812(4) 0.4934(5) 0.0262(15) Uani 1 d . . .
H2C H 0.4031 0.9711 0.4278 0.031 Uiso 1 calc R . .
H2D H 0.3863 1.0134 0.5004 0.031 Uiso 1 calc R . .
C3B C 0.4337(4) 0.9013(4) 0.5423(4) 0.0237(15) Uani 1 d . . .
H3C H 0.3886 0.8736 0.5234 0.028 Uiso 1 calc R . .
H3D H 0.4630 0.8653 0.5278 0.028 Uiso 1 calc R . .
N4B N 0.4694(3) 0.9185(3) 0.6410(4) 0.0202(11) Uani 1 d . . .
H4B H 0.4397 0.9469 0.6557 0.024 Uiso 1 calc R . .
C5B C 0.4975(4) 0.8450(4) 0.6999(4) 0.0228(14) Uani 1 d . . .
H5C H 0.4696 0.7965 0.6674 0.027 Uiso 1 calc R . .
H5D H 0.4944 0.8524 0.7558 0.027 Uiso 1 calc R . .
C6B C 0.5732(4) 0.8324(4) 0.7243(4) 0.0210(13) Uani 1 d . . .
H6C H 0.5946 0.7901 0.7721 0.025 Uiso 1 calc R . .
H6D H 0.5753 0.8131 0.6703 0.025 Uiso 1 calc R . .
N7B N 0.6132(3) 0.9108(3) 0.7577(4) 0.0163(10) Uani 1 d . . .
C8B C 0.6802(4) 0.9074(4) 0.7566(4) 0.0219(13) Uani 1 d . . .
H8C H 0.7005 0.8520 0.7737 0.026 Uiso 1 calc R . .
H8D H 0.7137 0.9466 0.8012 0.026 Uiso 1 calc R . .
C9B C 0.6678(4) 0.9285(4) 0.6614(4) 0.0250(14) Uani 1 d . . .
H9C H 0.7128 0.9327 0.6616 0.030 Uiso 1 calc R . .
H9D H 0.6390 0.8859 0.6174 0.030 Uiso 1 calc R . .
N10B N 0.6310(3) 1.0075(4) 0.6368(4) 0.0204(11) Uani 1 d . . .
H10B H 0.6602 1.0484 0.6745 0.024 Uiso 1 calc R . .
C11B C 0.6033(4) 1.0305(5) 0.5394(5) 0.0318(17) Uani 1 d . . .
H11C H 0.6314 1.0038 0.5157 0.038 Uiso 1 calc R . .
H11D H 0.6068 1.0903 0.5344 0.038 Uiso 1 calc R . .
C12B C 0.5280(4) 1.0043(5) 0.4843(5) 0.0274(15) Uani 1 d . . .
H12C H 0.5068 1.0299 0.4236 0.033 Uiso 1 calc R . .
H12D H 0.5257 0.9443 0.4761 0.033 Uiso 1 calc R . .
C13B C 0.4762(4) 1.1175(4) 0.5244(4) 0.0209(13) Uani 1 d . . .
H13C H 0.4456 1.1326 0.4600 0.025 Uiso 1 calc R . .
H13D H 0.5215 1.1456 0.5459 0.025 Uiso 1 calc R . .
C14B C 0.4434(3) 1.1470(4) 0.5789(4) 0.0155(12) Uani 1 d . . .
C15B C 0.3817(3) 1.1897(4) 0.5381(4) 0.0191(13) Uani 1 d . . .
H15B H 0.3580 1.1975 0.4742 0.023 Uiso 1 calc R . .
C16B C 0.3534(3) 1.2216(4) 0.5888(5) 0.0210(13) Uani 1 d . . .
C17B C 0.3863(4) 1.2103(4) 0.6834(4) 0.0224(13) Uani 1 d . . .
H17B H 0.3661 1.2321 0.7172 0.027 Uiso 1 calc R . .
C18B C 0.4478(4) 1.1677(4) 0.7263(4) 0.0205(13) Uani 1 d . . .
H18B H 0.4698 1.1598 0.7901 0.025 Uiso 1 calc R . .
C19B C 0.4790(3) 1.1351(4) 0.6771(4) 0.0158(12) Uani 1 d . . .
N20B N 0.2906(3) 1.2703(4) 0.5436(4) 0.0282(13) Uani 1 d . . .
O21B O 0.2720(3) 1.3099(4) 0.5894(4) 0.0440(16) Uani 1 d . . .
O22B O 0.2586(3) 1.2716(3) 0.4601(4) 0.0353(13) Uani 1 d . . .
O23B O 0.5398(3) 1.0979(3) 0.7190(3) 0.0208(10) Uani 1 d . . .
C24B C 0.6250(4) 0.9358(3) 0.8490(4) 0.0156(12) Uani 1 d . . .
H24C H 0.5796 0.9343 0.8481 0.019 Uiso 1 calc R . .
H24D H 0.6415 0.9930 0.8601 0.019 Uiso 1 calc R . .
C25B C 0.6769(3) 0.8839(4) 0.9278(4) 0.0151(12) Uani 1 d . . .
C26B C 0.7465(4) 0.9072(4) 0.9772(4) 0.0194(13) Uani 1 d . . .
H26B H 0.7623 0.9547 0.9605 0.023 Uiso 1 calc R . .
C27B C 0.7926(4) 0.8610(4) 1.0509(4) 0.0224(14) Uani 1 d . . .
C28B C 0.7709(4) 0.7921(4) 1.0770(5) 0.0244(15) Uani 1 d . . .
H28B H 0.8037 0.7603 1.1267 0.029 Uiso 1 calc R . .
C29B C 0.7017(4) 0.7696(4) 1.0311(4) 0.0198(13) Uani 1 d . . .
H29B H 0.6865 0.7231 1.0504 0.024 Uiso 1 calc R . .
C30B C 0.6535(4) 0.8149(4) 0.9561(4) 0.0188(13) Uani 1 d . . .
N31B N 0.8657(4) 0.8861(4) 1.1022(4) 0.0325(15) Uani 1 d . . .
O32B O 0.8837(3) 0.9473(4) 1.0774(4) 0.0502(18) Uani 1 d . . .
O33B O 0.9063(3) 0.8447(5) 1.1667(4) 0.056(2) Uani 1 d . . .
O34B O 0.5868(3) 0.7969(3) 0.9121(3) 0.0240(10) Uani 1 d . . .
H34B H 0.5787 0.7590 0.9391 0.029 Uiso 1 calc R . .
O100 O 0.0536(4) 1.3014(3) 0.4882(4) 0.0408(14) Uani 1 d D . .
H101 H 0.075(4) 1.306(5) 0.460(6) 0.049 Uiso 1 d D . .
H102 H 0.047(5) 1.2516(13) 0.490(6) 0.049 Uiso 1 d D . .
O200 O 0.0141(3) 1.1476(3) 0.5258(3) 0.0330(12) Uani 1 d D . .
H201 H 0.041(3) 1.135(5) 0.5794(18) 0.040 Uiso 1 d D . .
H202 H -0.023(2) 1.162(5) 0.523(5) 0.040 Uiso 1 d D . .
O300 O 0.6119(3) 1.1982(4) 0.8695(4) 0.0469(16) Uani 1 d D . .
H301 H 0.6544(12) 1.205(5) 0.888(6) 0.056 Uiso 1 d D . .
H302 H 0.609(4) 1.152(3) 0.888(7) 0.056 Uiso 1 d D . .
Cl Cl 0.82500(11) 0.55187(10) 1.20211(13) 0.0269(3) Uani 1 d D . .
O11 O 0.7972(9) 0.4917(7) 1.2357(13) 0.068(5) Uani 0.68(3) d PD A 1
O21 O 0.8295(8) 0.5237(12) 1.1279(10) 0.098(9) Uani 0.68(3) d PD A 1
O31 O 0.7908(8) 0.6236(6) 1.1906(14) 0.080(6) Uani 0.68(3) d PD A 1
O41 O 0.8960(6) 0.5624(15) 1.2708(7) 0.095(7) Uani 0.68(3) d PD A 1
O12 O 0.7647(13) 0.5031(15) 1.176(3) 0.057(10) Uani 0.32(3) d PD A 2
O22 O 0.8832(14) 0.506(2) 1.237(3) 0.083(15) Uani 0.32(3) d PD A 2
O32 O 0.8271(18) 0.610(3) 1.263(3) 0.16(3) Uani 0.32(3) d PD A 2
O42 O 0.8152(15) 0.593(3) 1.123(2) 0.13(2) Uani 0.32(3) d PD A 2

loop_
_atom_site_aniso_label
_atom_site_aniso_U_11
_atom_site_aniso_U_22
_atom_site_aniso_U_33
_atom_site_aniso_U_23
_atom_site_aniso_U_13
_atom_site_aniso_U_12
CuA 0.0125(4) 0.0157(3) 0.0121(3) -0.0020(3) 0.0052(3) -0.0013(3)
N1A 0.024(3) 0.020(3) 0.017(3) 0.002(2) 0.008(2) -0.003(2)
C2A 0.025(4) 0.026(3) 0.019(3) 0.002(3) 0.000(3) -0.003(3)
C3A 0.022(4) 0.028(4) 0.027(4) 0.009(3) 0.000(3) 0.008(3)
N4A 0.012(3) 0.020(3) 0.016(2) 0.0011(19) 0.003(2) 0.005(2)
C5A 0.020(3) 0.022(3) 0.018(3) 0.001(2) 0.005(2) 0.012(3)
C6A 0.024(3) 0.016(3) 0.017(3) -0.004(2) 0.007(3) -0.001(3)
N7A 0.012(3) 0.016(2) 0.010(2) -0.0027(18) 0.003(2) -0.0001(18)
C8A 0.013(3) 0.027(3) 0.014(3) -0.008(2) 0.005(2) -0.010(3)
C9A 0.023(3) 0.035(4) 0.026(3) -0.008(3) 0.016(3) -0.016(3)
N10A 0.026(3) 0.028(3) 0.021(3) -0.009(2) 0.015(2) -0.008(2)
C11A 0.043(5) 0.047(5) 0.035(4) -0.026(3) 0.032(4) -0.024(4)
C12A 0.047(5) 0.037(4) 0.018(3) -0.002(3) 0.017(3) -0.017(4)
C13A 0.029(4) 0.027(3) 0.023(3) -0.005(3) 0.013(3) -0.010(3)
C14A 0.015(3) 0.021(3) 0.015(3) -0.002(2) 0.004(2) -0.001(2)
C15A 0.019(3) 0.015(3) 0.021(3) -0.002(2) 0.010(3) -0.001(2)
C16A 0.011(3) 0.017(3) 0.024(3) -0.001(2) 0.005(3) -0.002(2)
C17A 0.021(3) 0.023(3) 0.028(3) 0.007(2) 0.016(3) 0.006(3)
C18A 0.015(3) 0.022(3) 0.017(3) 0.002(2) 0.006(2) -0.001(2)
C19A 0.020(3) 0.012(3) 0.022(3) -0.001(2) 0.009(3) 0.003(2)
N20A 0.015(3) 0.016(2) 0.039(3) -0.001(2) 0.013(3) -0.001(2)
O21A 0.037(3) 0.039(3) 0.041(3) -0.004(2) 0.024(3) -0.017(3)
O22A 0.021(3) 0.034(3) 0.031(3) -0.003(2) 0.007(2) -0.005(2)
O23A 0.014(2) 0.019(2) 0.017(2) 0.0021(16) 0.0002(18) -0.0023(18)
C24A 0.017(3) 0.016(3) 0.016(3) -0.002(2) 0.009(2) -0.000(2)
C25A 0.017(3) 0.017(3) 0.016(3) -0.003(2) 0.007(3) -0.003(2)
C26A 0.019(3) 0.018(3) 0.021(3) -0.004(2) 0.010(3) 0.004(2)
C27A 0.017(3) 0.024(3) 0.020(3) 0.002(2) 0.005(3) 0.003(3)
C28A 0.021(3) 0.025(3) 0.009(3) 0.001(2) -0.001(2) 0.004(3)
C29A 0.030(4) 0.027(3) 0.010(2) -0.007(2) 0.007(3) -0.001(3)
C30A 0.019(3) 0.020(3) 0.017(3) 0.001(2) 0.009(2) 0.005(3)
N31A 0.018(3) 0.025(3) 0.029(3) -0.001(2) 0.000(2) 0.002(2)
O32A 0.023(3) 0.034(3) 0.048(3) -0.012(2) 0.003(3) 0.013(2)
O33A 0.026(3) 0.046(3) 0.033(3) -0.008(3) -0.001(3) 0.005(3)
O34A 0.022(2) 0.026(2) 0.024(2) -0.0075(18) 0.013(2) 0.004(2)
CuB 0.0112(3) 0.0146(3) 0.0142(3) 0.0014(3) 0.0062(3) -0.0004(3)
N1B 0.013(3) 0.022(3) 0.014(2) -0.0031(19) 0.003(2) 0.002(2)
C2B 0.019(3) 0.025(3) 0.027(3) -0.005(3) 0.005(3) 0.001(3)
C3B 0.017(3) 0.024(3) 0.021(3) -0.010(3) 0.002(3) -0.005(3)
N4B 0.015(3) 0.021(3) 0.025(3) -0.003(2) 0.009(2) -0.003(2)
C5B 0.025(3) 0.021(3) 0.020(3) 0.003(2) 0.010(3) -0.009(3)
C6B 0.029(4) 0.014(3) 0.023(3) 0.004(2) 0.015(3) 0.001(3)
N7B 0.017(3) 0.017(2) 0.015(2) 0.0009(19) 0.008(2) -0.000(2)
C8B 0.022(3) 0.027(3) 0.022(3) 0.004(2) 0.016(3) 0.008(3)
C9B 0.025(4) 0.034(4) 0.020(3) 0.004(3) 0.014(3) 0.007(3)
N10B 0.017(3) 0.025(3) 0.019(2) 0.003(2) 0.009(2) -0.001(2)
C11B 0.033(4) 0.039(4) 0.033(4) 0.014(3) 0.023(3) 0.007(3)
C12B 0.031(4) 0.032(4) 0.016(3) 0.002(3) 0.009(3) 0.012(3)
C13B 0.027(3) 0.018(3) 0.020(3) 0.007(2) 0.013(3) 0.006(3)
C14B 0.015(3) 0.015(3) 0.018(3) -0.003(2) 0.009(2) -0.003(2)
C15B 0.015(3) 0.018(3) 0.015(3) -0.002(2) 0.001(2) -0.002(2)
C16B 0.012(3) 0.023(3) 0.025(3) -0.002(2) 0.007(3) -0.002(2)
C17B 0.019(3) 0.028(3) 0.022(3) -0.001(2) 0.012(3) 0.000(3)
C18B 0.017(3) 0.024(3) 0.019(3) -0.001(2) 0.008(3) -0.003(3)
C19B 0.012(3) 0.015(3) 0.014(3) -0.002(2) 0.001(2) 0.000(2)
N20B 0.021(3) 0.030(3) 0.035(3) 0.002(3) 0.014(3) 0.003(3)
O21B 0.048(4) 0.054(4) 0.044(3) 0.015(3) 0.033(3) 0.029(3)
O22B 0.020(3) 0.042(3) 0.028(3) -0.004(2) -0.000(2) 0.009(2)
O23B 0.019(2) 0.021(2) 0.017(2) -0.0033(16) 0.0049(19) 0.0046(18)
C24B 0.023(3) 0.014(3) 0.016(3) 0.004(2) 0.014(3) -0.000(2)
C25B 0.019(3) 0.016(3) 0.012(3) 0.002(2) 0.009(2) -0.002(2)
C26B 0.025(3) 0.019(3) 0.016(3) -0.000(2) 0.012(3) -0.002(3)
C27B 0.021(3) 0.031(3) 0.013(3) 0.001(2) 0.006(3) -0.003(3)
C28B 0.029(4) 0.027(3) 0.020(3) 0.009(3) 0.014(3) 0.003(3)
C29B 0.027(3) 0.021(3) 0.016(3) 0.001(2) 0.015(3) -0.003(3)
C30B 0.027(3) 0.019(3) 0.020(3) -0.000(2) 0.019(3) -0.001(3)
N31B 0.024(3) 0.042(4) 0.025(3) 0.006(3) 0.008(3) -0.003(3)
O32B 0.032(3) 0.042(3) 0.057(4) 0.017(3) 0.006(3) -0.014(3)
O33B 0.026(3) 0.086(5) 0.031(3) 0.032(3) -0.005(3) -0.006(3)
O34B 0.022(2) 0.026(2) 0.026(2) 0.0070(18) 0.013(2) -0.005(2)
O100 0.059(4) 0.026(3) 0.048(3) -0.005(2) 0.035(3) -0.004(3)
O200 0.022(3) 0.040(3) 0.028(3) 0.013(2) 0.005(2) 0.010(2)
O300 0.025(3) 0.070(4) 0.042(3) -0.022(3) 0.014(3) -0.009(3)
Cl 0.0247(7) 0.0291(8) 0.0291(7) -0.0016(7) 0.0149(6) -0.0024(7)
O11 0.074(11) 0.042(6) 0.104(13) 0.020(7) 0.056(11) -0.004(6)
O21 0.066(11) 0.172(19) 0.080(12) -0.086(13) 0.054(10) -0.057(12)
O31 0.083(11) 0.037(6) 0.164(17) 0.037(8) 0.094(12) 0.025(6)
O41 0.040(7) 0.19(2) 0.035(6) 0.012(9) 0.001(5) -0.043(10)
O12 0.043(17) 0.034(13) 0.11(3) -0.033(15) 0.049(19) -0.021(12)
O22 0.06(2) 0.08(2) 0.12(4) 0.06(2) 0.05(2) 0.060(19)
O32 0.10(4) 0.18(4) 0.17(4) -0.16(4) 0.06(3) -0.02(3)
O42 0.07(2) 0.22(6) 0.08(2) 0.09(3) 0.010(19) 0.06(3)

loop_
_atom_type_symbol
_atom_type_description
_atom_type_scat_dispersion_real
_atom_type_scat_dispersion_imag
_atom_type_scat_source
C C 0.0033 0.0016 'International Tables Vol C Tables 4.2.6.8 and 6.1.1.4'
H H 0.0000 0.0000 'International Tables Vol C Tables 4.2.6.8 and 6.1.1.4'
N N 0.0061 0.0033 'International Tables Vol C Tables 4.2.6.8 and 6.1.1.4'
O O 0.0106 0.0060 'International Tables Vol C Tables 4.2.6.8 and 6.1.1.4'
Cl Cl 0.1484 0.1585 'International Tables Vol C Tables 4.2.6.8 and 6.1.1.4'
Cu Cu 0.3201 1.2651 'International Tables Vol C Tables 4.2.6.8 and 6.1.1.4'

loop_
_geom_angle_atom_site_label_1
_geom_angle_atom_site_label_2
_geom_angle_atom_site_label_3
_geom_angle
N7A CuA N4A 86.5(2)
N7A CuA N1A 153.5(2)
N4A CuA N1A 86.4(2)
N7A CuA N10A 86.1(2)
N4A CuA N10A 147.9(2)
N1A CuA N10A 86.5(3)
N7A CuA O23A 111.06(19)
N4A CuA O23A 102.5(2)
N1A CuA O23A 95.4(2)
N10A CuA O23A 109.3(2)
C2A N1A C13A 112.4(6)
C2A N1A C12A 111.6(6)
C13A N1A C12A 110.5(6)
C2A N1A CuA 107.6(4)
C13A N1A CuA 111.0(4)
C12A N1A CuA 103.4(5)
N1A C2A C3A 109.6(6)
N1A C2A H2A 109.8
C3A C2A H2A 109.8
N1A C2A H2B 109.8
C3A C2A H2B 109.8
H2A C2A H2B 108.2
N4A C3A C2A 108.6(6)
N4A C3A H3A 110.0
C2A C3A H3A 110.0
N4A C3A H3B 110.0
C2A C3A H3B 110.0
H3A C3A H3B 108.4
C5A N4A C3A 114.0(5)
C5A N4A CuA 108.9(4)
C3A N4A CuA 102.7(4)
C5A N4A H4A 110.3
C3A N4A H4A 110.3
CuA N4A H4A 110.3
N4A C5A C6A 109.1(5)
N4A C5A H5A 109.9
C6A C5A H5A 109.9
N4A C5A H5B 109.9
C6A C5A H5B 109.9
H5A C5A H5B 108.3
N7A C6A C5A 109.6(5)
N7A C6A H6A 109.8
C5A C6A H6A 109.8
N7A C6A H6B 109.8
C5A C6A H6B 109.8
H6A C6A H6B 108.2
C8A N7A C6A 110.9(5)
C8A N7A C24A 111.0(5)
C6A N7A C24A 112.9(5)
C8A N7A CuA 107.9(4)
C6A N7A CuA 102.1(4)
C24A N7A CuA 111.5(4)
N7A C8A C9A 109.0(5)
N7A C8A H8A 109.9
C9A C8A H8A 109.9
N7A C8A H8B 109.9
C9A C8A H8B 109.9
H8A C8A H8B 108.3
N10A C9A C8A 107.0(5)
N10A C9A H9A 110.3
C8A C9A H9A 110.3
N10A C9A H9B 110.3
C8A C9A H9B 110.3
H9A C9A H9B 108.6
C9A N10A C11A 113.5(6)
C9A N10A CuA 102.3(4)
C11A N10A CuA 109.4(5)
C9A N10A H10A 110.4
C11A N10A H10A 110.4
CuA N10A H10A 110.4
N10A C11A C12A 109.1(6)
N10A C11A H11A 109.9
C12A C11A H11A 109.9
N10A C11A H11B 109.9
C12A C11A H11B 109.9
H11A C11A H11B 108.3
N1A C12A C11A 110.3(6)
N1A C12A H12A 109.6
C11A C12A H12A 109.6
N1A C12A H12B 109.6
C11A C12A H12B 109.6
H12A C12A H12B 108.1
N1A C13A C14A 112.4(6)
N1A C13A H13A 109.1
C14A C13A H13A 109.1
N1A C13A H13B 109.1
C14A C13A H13B 109.1
H13A C13A H13B 107.8
C15A C14A C19A 120.2(6)
C15A C14A C13A 119.6(6)
C19A C14A C13A 120.1(6)
C14A C15A C16A 120.6(6)
C14A C15A H15A 119.7
C16A C15A H15A 119.7
C15A C16A C17A 120.2(6)
C15A C16A N20A 119.9(6)
C17A C16A N20A 119.8(6)
C18A C17A C16A 120.2(6)
C18A C17A H17A 119.9
C16A C17A H17A 119.9
C17A C18A C19A 121.9(6)
C17A C18A H18A 119.1
C19A C18A H18A 119.1
O23A C19A C18A 120.9(6)
O23A C19A C14A 122.2(6)
C18A C19A C14A 116.9(6)
O21A N20A O22A 121.7(6)
O21A N20A C16A 119.9(6)
O22A N20A C16A 118.4(6)
C19A O23A CuA 117.2(4)
N7A C24A C25A 114.8(5)
N7A C24A H24A 108.6
C25A C24A H24A 108.6
N7A C24A H24B 108.6
C25A C24A H24B 108.6
H24A C24A H24B 107.5
C26A C25A C30A 119.4(6)
C26A C25A C24A 120.0(6)
C30A C25A C24A 120.4(6)
C27A C26A C25A 120.6(6)
C27A C26A H26A 119.7
C25A C26A H26A 119.7
C26A C27A C28A 121.6(6)
C26A C27A N31A 119.3(6)
C28A C27A N31A 119.1(6)
C29A C28A C27A 118.6(6)
C29A C28A H28A 120.7
C27A C28A H28A 120.7
C28A C29A C30A 122.3(6)
C28A C29A H29A 118.9
C30A C29A H29A 118.9
O34A C30A C25A 120.0(6)
O34A C30A C29A 122.6(6)
C25A C30A C29A 117.5(6)
O32A N31A O33A 122.4(7)
O32A N31A C27A 119.2(6)
O33A N31A C27A 118.4(6)
N4B CuB N1B 86.3(2)
N4B CuB N7B 87.2(2)
N1B CuB N7B 154.9(2)
N4B CuB N10B 146.8(2)
N1B CuB N10B 86.3(2)
N7B CuB N10B 85.9(2)
N4B CuB O23B 106.3(2)
N1B CuB O23B 94.9(2)
N7B CuB O23B 110.2(2)
N10B CuB O23B 106.6(2)
C13B N1B C12B 110.7(6)
C13B N1B C2B 112.4(6)
C12B N1B C2B 110.5(6)
C13B N1B CuB 112.3(4)
C12B N1B CuB 103.3(4)
C2B N1B CuB 107.2(4)
N1B C2B C3B 110.3(6)
N1B C2B H2C 109.6
C3B C2B H2C 109.6
N1B C2B H2D 109.6
C3B C2B H2D 109.6
H2C C2B H2D 108.1
N4B C3B C2B 107.9(5)
N4B C3B H3C 110.1
C2B C3B H3C 110.1
N4B C3B H3D 110.1
C2B C3B H3D 110.1
H3C C3B H3D 108.4
C3B N4B C5B 114.5(5)
C3B N4B CuB 103.3(4)
C5B N4B CuB 108.8(4)
C3B N4B H4B 110.0
C5B N4B H4B 110.0
CuB N4B H4B 110.0
N4B C5B C6B 109.4(5)
N4B C5B H5C 109.8
C6B C5B H5C 109.8
N4B C5B H5D 109.8
C6B C5B H5D 109.8
H5C C5B H5D 108.2
N7B C6B C5B 110.3(5)
N7B C6B H6C 109.6
C5B C6B H6C 109.6
N7B C6B H6D 109.6
C5B C6B H6D 109.6
H6C C6B H6D 108.1
C8B N7B C24B 110.8(5)
C8B N7B C6B 111.4(5)
C24B N7B C6B 113.3(5)
C8B N7B CuB 107.6(4)
C24B N7B CuB 111.5(4)
C6B N7B CuB 101.7(4)
N7B C8B C9B 109.8(5)
N7B C8B H8C 109.7
C9B C8B H8C 109.7
N7B C8B H8D 109.7
C9B C8B H8D 109.7
H8C C8B H8D 108.2
N10B C9B C8B 106.5(5)
N10B C9B H9C 110.4
C8B C9B H9C 110.4
N10B C9B H9D 110.4
C8B C9B H9D 110.4
H9C C9B H9D 108.6
C9B N10B C11B 113.7(5)
C9B N10B CuB 103.8(4)
C11B N10B CuB 109.1(5)
C9B N10B H10B 110.0
C11B N10B H10B 110.0
CuB N10B H10B 110.0
N10B C11B C12B 109.8(6)
N10B C11B H11C 109.7
C12B C11B H11C 109.7
N10B C11B H11D 109.7
C12B C11B H11D 109.7
H11C C11B H11D 108.2
N1B C12B C11B 110.6(6)
N1B C12B H12C 109.5
C11B C12B H12C 109.5
N1B C12B H12D 109.5
C11B C12B H12D 109.5
H12C C12B H12D 108.1
N1B C13B C14B 113.3(5)
N1B C13B H13C 108.9
C14B C13B H13C 108.9
N1B C13B H13D 108.9
C14B C13B H13D 108.9
H13C C13B H13D 107.7
C15B C14B C19B 119.0(6)
C15B C14B C13B 120.6(6)
C19B C14B C13B 120.3(6)
C14B C15B C16B 120.9(6)
C14B C15B H15B 119.5
C16B C15B H15B 119.5
C15B C16B C17B 121.2(6)
C15B C16B N20B 118.9(6)
C17B C16B N20B 119.9(6)
C18B C17B C16B 119.5(6)
C18B C17B H17B 120.3
C16B C17B H17B 120.3
C17B C18B C19B 121.1(6)
C17B C18B H18B 119.4
C19B C18B H18B 119.4
O23B C19B C18B 121.0(6)
O23B C19B C14B 120.6(6)
C18B C19B C14B 118.3(6)
O21B N20B O22B 122.5(6)
O21B N20B C16B 119.1(6)
O22B N20B C16B 118.4(6)
C19B O23B CuB 116.9(4)
N7B C24B C25B 115.4(5)
N7B C24B H24C 108.4
C25B C24B H24C 108.4
N7B C24B H24D 108.4
C25B C24B H24D 108.4
H24C C24B H24D 107.5
C26B C25B C30B 119.4(6)
C26B C25B C24B 120.3(5)
C30B C25B C24B 120.1(6)
C27B C26B C25B 119.6(6)
C27B C26B H26B 120.2
C25B C26B H26B 120.2
C28B C27B C26B 121.4(7)
C28B C27B N31B 119.5(6)
C26B C27B N31B 119.1(6)
C29B C28B C27B 120.0(6)
C29B C28B H28B 120.0
C27B C28B H28B 120.0
C28B C29B C30B 120.1(6)
C28B C29B H29B 119.9
C30B C29B H29B 119.9
O34B C30B C29B 122.1(6)
O34B C30B C25B 118.5(6)
C29B C30B C25B 119.4(6)
O33B N31B O32B 122.8(7)
O33B N31B C27B 118.9(6)
O32B N31B C27B 118.2(6)
C30B O34B H34B 109.5
H101 O100 H102 105.8(17)
H201 O200 H202 106.3(17)
H301 O300 H302 104.5(17)
O22 Cl O31 152.7(16)
O22 Cl O21 74.8(15)
O31 Cl O21 116.0(9)
O22 Cl O32 112.3(15)
O31 Cl O32 47.6(19)
O21 Cl O32 156(2)
O22 Cl O42 110.7(14)
O31 Cl O42 68.7(18)
O21 Cl O42 49.2(19)
O32 Cl O42 108.1(14)
O22 Cl O11 86.3(13)
O31 Cl O11 110.1(7)
O21 Cl O11 111.6(8)
O32 Cl O11 92(2)
O42 Cl O11 144.4(16)
O22 Cl O12 111.1(12)
O31 Cl O12 94.4(12)
O21 Cl O12 90.4(13)
O32 Cl O12 107.3(13)
O42 Cl O12 107.0(13)
O11 Cl O12 37.8(13)
O22 Cl O41 44.5(15)
O31 Cl O41 108.6(9)
O21 Cl O41 104.0(8)
O32 Cl O41 71.8(14)
O42 Cl O41 108.1(15)
O11 Cl O41 105.8(7)
O12 Cl O41 143.2(15)

loop_
_geom_bond_atom_site_label_1
_geom_bond_atom_site_label_2
_geom_bond_distance
CuA N7A 2.025(5)
CuA N4A 2.028(6)
CuA N1A 2.035(6)
CuA N10A 2.034(6)
CuA O23A 2.079(4)
N1A C2A 1.501(10)
N1A C13A 1.501(8)
N1A C12A 1.505(9)
C2A C3A 1.519(11)
C2A H2A 0.9900
C2A H2B 0.9900
C3A N4A 1.480(9)
C3A H3A 0.9900
C3A H3B 0.9900
N4A C5A 1.480(8)
N4A H4A 0.9300
C5A C6A 1.517(10)
C5A H5A 0.9900
C5A H5B 0.9900
C6A N7A 1.501(8)
C6A H6A 0.9900
C6A H6B 0.9900
N7A C8A 1.497(8)
N7A C24A 1.508(8)
C8A C9A 1.530(9)
C8A H8A 0.9900
C8A H8B 0.9900
C9A N10A 1.486(9)
C9A H9A 0.9900
C9A H9B 0.9900
N10A C11A 1.500(9)
N10A H10A 0.9300
C11A C12A 1.528(12)
C11A H11A 0.9900
C11A H11B 0.9900
C12A H12A 0.9900
C12A H12B 0.9900
C13A C14A 1.512(9)
C13A H13A 0.9900
C13A H13B 0.9900
C14A C15A 1.381(9)
C14A C19A 1.442(9)
C15A C16A 1.383(9)
C15A H15A 0.9500
C16A C17A 1.398(9)
C16A N20A 1.442(8)
C17A C18A 1.361(9)
C17A H17A 0.9500
C18A C19A 1.415(9)
C18A H18A 0.9500
C19A O23A 1.289(8)
N20A O21A 1.222(8)
N20A O22A 1.247(8)
C24A C25A 1.515(9)
C24A H24A 0.9900
C24A H24B 0.9900
C25A C26A 1.389(9)
C25A C30A 1.428(9)
C26A C27A 1.381(9)
C26A H26A 0.9500
C27A C28A 1.402(10)
C27A N31A 1.440(9)
C28A C29A 1.356(10)
C28A H28A 0.9500
C29A C30A 1.437(9)
C29A H29A 0.9500
C30A O34A 1.304(8)
N31A O32A 1.224(8)
N31A O33A 1.233(8)
CuB N4B 2.015(6)
CuB N1B 2.027(6)
CuB N7B 2.028(5)
CuB N10B 2.027(6)
CuB O23B 2.086(4)
N1B C13B 1.479(8)
N1B C12B 1.490(9)
N1B C2B 1.490(9)
C2B C3B 1.502(10)
C2B H2C 0.9900
C2B H2D 0.9900
C3B N4B 1.482(8)
C3B H3C 0.9900
C3B H3D 0.9900
N4B C5B 1.490(8)
N4B H4B 0.9300
C5B C6B 1.518(10)
C5B H5C 0.9900
C5B H5D 0.9900
C6B N7B 1.503(8)
C6B H6C 0.9900
C6B H6D 0.9900
N7B C8B 1.484(8)
N7B C24B 1.492(8)
C8B C9B 1.534(9)
C8B H8C 0.9900
C8B H8D 0.9900
C9B N10B 1.473(9)
C9B H9C 0.9900
C9B H9D 0.9900
N10B C11B 1.497(9)
N10B H10B 0.9300
C11B C12B 1.508(11)
C11B H11C 0.9900
C11B H11D 0.9900
C12B H12C 0.9900
C12B H12D 0.9900
C13B C14B 1.502(9)
C13B H13C 0.9900
C13B H13D 0.9900
C14B C15B 1.375(9)
C14B C19B 1.460(9)
C15B C16B 1.385(9)
C15B H15B 0.9500
C16B C17B 1.407(9)
C16B N20B 1.447(9)
C17B C18B 1.370(10)
C17B H17B 0.9500
C18B C19B 1.418(9)
C18B H18B 0.9500
C19B O23B 1.316(8)
N20B O21B 1.225(8)
N20B O22B 1.231(8)
C24B C25B 1.520(8)
C24B H24C 0.9900
C24B H24D 0.9900
C25B C26B 1.389(9)
C25B C30B 1.418(8)
C26B C27B 1.384(9)
C26B H26B 0.9500
C27B C28B 1.380(9)
C27B N31B 1.460(10)
C28B C29B 1.377(10)
C28B H28B 0.9500
C29B C30B 1.402(9)
C29B H29B 0.9500
C30B O34B 1.313(8)
N31B O33B 1.221(8)
N31B O32B 1.226(8)
O34B H34B 0.8400
O100 H101 0.832(10)
O100 H102 0.832(10)
O200 H201 0.830(10)
O200 H202 0.829(10)
O300 H301 0.834(10)
O300 H302 0.840(10)
Cl O22 1.347(14)
Cl O31 1.357(9)
Cl O21 1.386(9)
Cl O32 1.388(14)
Cl O42 1.408(16)
Cl O11 1.418(9)
Cl O12 1.421(14)
Cl O41 1.427(9)
